data_9002901
loop_
_publ_author_name
'Bindi, L.'
'Safonov, O. G.'
'Yapaskurt, V. O.'
'Perchuk, L. L.'
'Menchetti, S.'

_publ_section_title
;Ultrapotassic clinopyroxene from the Kumdy-Kol microdiamond mine, Kokchetav
 Complex, Kazakhstan: Occurrence, composition and crystal-chemical
 characterization
;
_journal_name_full 'American Mineralogist'
_journal_page_first 464
_journal_page_last 468
_journal_volume 88
_journal_year 2003
_chemical_formula_sum 'Al Ca0.61 Fe0.13 K0.17 Mg0.43 Mn0.01 Na0.05 O6 Si1.61'
_chemical_name_mineral Augite
_space_group_IT_number 15
_symmetry_space_group_name_Hall '-C 2yc'
_symmetry_space_group_name_H-M 'C 1 2/c 1'
_cell_angle_alpha 90
_cell_angle_beta 105.75
_cell_angle_gamma 90
_cell_length_a 9.773
_cell_length_b 8.926
_cell_length_c 5.269
_cell_formula_units_Z 4
_cell_volume 442.378
_database_code_amcsd 0002990
_exptl_crystal_density_diffrn 3.284
_cod_original_formula_sum 'Ca.61 Fe.13 Mg.43 Mn.01 K.17 Na.05 Al Si1.61 O6'
_cod_database_code 9002901

loop_
_space_group_symop_operation_xyz
x,y,z
1/2+x,1/2+y,z
x,-y,1/2+z
1/2+x,1/2-y,1/2+z
-x,y,1/2-z
1/2-x,1/2+y,1/2-z
-x,-y,-z
1/2-x,1/2-y,-z

loop_
_atom_site_aniso_label
_atom_site_aniso_U_11
_atom_site_aniso_U_22
_atom_site_aniso_U_33
_atom_site_aniso_U_12
_atom_site_aniso_U_13
_atom_site_aniso_U_23
Ca2 0.01240 0.01050 0.00640 0.00000 -0.00350 0.00000
Fe2 0.01240 0.01050 0.00640 0.00000 -0.00350 0.00000
Mg2 0.01240 0.01050 0.00640 0.00000 -0.00350 0.00000
Mn2 0.01240 0.01050 0.00640 0.00000 -0.00350 0.00000
K2 0.01240 0.01050 0.00640 0.00000 -0.00350 0.00000
Na2 0.01240 0.01050 0.00640 0.00000 -0.00350 0.00000
Al1 0.00950 0.00910 0.00670 0.00000 0.00160 0.00000
Mg1 0.00950 0.00910 0.00670 0.00000 0.00160 0.00000
SiT 0.00730 0.00830 0.00510 -0.00200 0.00220 0.00060
AlT 0.00730 0.00830 0.00510 -0.00200 0.00220 0.00060
O1 0.00740 0.01170 0.01190 0.00060 0.00310 0.00070
O2 0.01370 0.01170 0.01190 -0.00740 0.00660 0.00040
O3 0.01150 0.01450 0.00910 -0.00620 0.00250 -0.00610

loop_
_atom_site_label
_atom_site_fract_x
_atom_site_fract_y
_atom_site_fract_z
_atom_site_occupancy
_atom_site_U_iso_or_equiv
Ca2 0.00000 0.30131 0.25000 0.61000 0.01100
Fe2 0.00000 0.30131 0.25000 0.13000 0.01100
Mg2 0.00000 0.30131 0.25000 0.04000 0.01100
Mn2 0.00000 0.30131 0.25000 0.01000 0.01100
K2 0.00000 0.30131 0.25000 0.17000 0.01100
Na2 0.00000 0.30131 0.25000 0.05000 0.01100
Al1 0.00000 0.90339 0.25000 0.61000 0.00860
Mg1 0.00000 0.90339 0.25000 0.39000 0.00860
SiT 0.28752 0.09211 0.23187 0.80500 0.00680
AlT 0.28752 0.09211 0.23187 0.19500 0.00680
O1 0.11480 0.08670 0.14620 1.00000 0.01030
O2 0.36140 0.24960 0.32010 1.00000 0.01180
O3 0.34900 0.01910 0.98710 1.00000 0.01180

loop_
_cod_related_entry_id
_cod_related_entry_database
_cod_related_entry_code
1 AMCSD 0002990
